data_7004108
loop_
_publ_author_name
'Lin, Zhuojia'
'Li, Yang'
'Slawin, Alexandra M. Z.'
'Morris, Russell E.'

_publ_section_title
;
 Hydrogen-bond-directing effect in the ionothermal synthesis of metal
 coordination polymers
;
_journal_issue 30
_journal_name_full 'Dalton Transactions'
_journal_page_first 3989
_journal_page_last 3994
_journal_paper_doi 10.1039/b802892c
_journal_year 2008
_chemical_formula_sum 'C54 H43 Br Co2 N8 O12'
_chemical_formula_weight 1193.73
_chemical_name_systematic
;
?
;
_space_group_IT_number 9
_symmetry_cell_setting monoclinic
_symmetry_space_group_name_Hall 'C -2yc'
_symmetry_space_group_name_H-M 'C 1 c 1'
_atom_sites_solution_hydrogens geom
_atom_sites_solution_primary direct
_atom_sites_solution_secondary difmap
_audit_creation_method SHELXL-97
_cell_angle_alpha 90.00
_cell_angle_beta 107.658(2)
_cell_angle_gamma 90.00
_cell_formula_units_Z 4
_cell_length_a 9.9670(12)
_cell_length_b 35.170(3)
_cell_length_c 15.151(3)
_cell_measurement_reflns_used 8204
_cell_measurement_temperature 113(2)
_cell_measurement_theta_max 28.4967
_cell_measurement_theta_min 1.8250
_cell_volume 5060.8(13)
_computing_cell_refinement 'CrystalClear (Rigaku/MSC Inc., 2006)'
_computing_data_collection 'CrystalClear (Rigaku/MSC Inc., 2006)'
_computing_data_reduction 'CrystalClear (Rigaku/MSC Inc., 2006)'
_computing_structure_refinement 'SHELXL-97 (Sheldrick, 1997)'
_computing_structure_solution 'SHELXS-97 (Sheldrick, 1990)'
_diffrn_ambient_temperature 113(2)
_diffrn_detector_area_resol_mean 14.6306
_diffrn_measured_fraction_theta_full 0.956
_diffrn_measured_fraction_theta_max 0.956
_diffrn_measurement_device_type 'multiwire proportional'
_diffrn_measurement_method dtprofit.ref
_diffrn_radiation_monochromator graphite
_diffrn_radiation_source 'fine-focus sealed tube'
_diffrn_radiation_type MoK\a
_diffrn_radiation_wavelength 0.71073
_diffrn_reflns_av_R_equivalents 0.0462
_diffrn_reflns_av_sigmaI/netI 0.1344
_diffrn_reflns_limit_h_max 11
_diffrn_reflns_limit_h_min -11
_diffrn_reflns_limit_k_max 36
_diffrn_reflns_limit_k_min -43
_diffrn_reflns_limit_l_max 18
_diffrn_reflns_limit_l_min -18
_diffrn_reflns_number 17244
_diffrn_reflns_theta_full 26.00
_diffrn_reflns_theta_max 26.00
_diffrn_reflns_theta_min 1.83
_exptl_absorpt_coefficient_mu 1.519
_exptl_absorpt_correction_type none
_exptl_crystal_colour PINK
_exptl_crystal_density_diffrn 1.567
_exptl_crystal_density_method 'not measured'
_exptl_crystal_description Platelet
_exptl_crystal_F_000 2432
_exptl_crystal_size_max 0.1000
_exptl_crystal_size_mid 0.0600
_exptl_crystal_size_min 0.0300
_refine_diff_density_max 0.550
_refine_diff_density_min -0.679
_refine_diff_density_rms 0.089
_refine_ls_abs_structure_details 'Flack H D (1983), Acta Cryst. A39, 876-881'
_refine_ls_abs_structure_Flack 0.380(10)
_refine_ls_extinction_method none
_refine_ls_goodness_of_fit_ref 0.918
_refine_ls_hydrogen_treatment constr
_refine_ls_matrix_type full
_refine_ls_number_parameters 694
_refine_ls_number_reflns 8425
_refine_ls_number_restraints 2
_refine_ls_restrained_S_all 0.918
_refine_ls_R_factor_all 0.0735
_refine_ls_R_factor_gt 0.0503
_refine_ls_shift/su_max 0.001
_refine_ls_shift/su_mean 0.000
_refine_ls_structure_factor_coef Fsqd
_refine_ls_weighting_details 'calc w=1/[\s^2^(Fo^2^)+(0.0201P)^2^+0.0000P] where P=(Fo^2^+2Fc^2^)/3'
_refine_ls_weighting_scheme calc
_refine_ls_wR_factor_gt 0.0792
_refine_ls_wR_factor_ref 0.0876
_reflns_number_gt 6248
_reflns_number_total 8425
_reflns_threshold_expression >2sigma(I)
_cod_data_source_file b802892c.txt
_cod_data_source_block candy79
_cod_depositor_comments
;
The following automatic conversions were performed:
'_symmetry_cell_setting' value 'Monoclinic' changed to 'monoclinic'
according to '/home/saulius/struct/CIF-dictionaries/cif_core.dic'
dictionary named 'cif_core.dic' version 2.4.1 from
2010-06-29.

'_exptl_absorpt_correction_type' value 'None' changed to
'none' according to '/home/saulius/struct/CIF-dictionaries/cif_core.dic'
dictionary named 'cif_core.dic' version 2.4.1 from 2010-06-29.

Automatic conversion script
Id: cif_fix_enum 1527 2010-12-29 10:47:43Z saulius 
;
_cod_original_cell_volume 5060.6(12)
_cod_original_sg_symbol_H-M Cc
_cod_database_code 7004108

loop_
_symmetry_equiv_pos_as_xyz
'x, y, z'
'x, -y, z+1/2'
'x+1/2, y+1/2, z'
'x+1/2, -y+1/2, z+1/2'

loop_
_atom_site_label
_atom_site_type_symbol
_atom_site_fract_x
_atom_site_fract_y
_atom_site_fract_z
_atom_site_U_iso_or_equiv
_atom_site_adp_type
_atom_site_occupancy
_atom_site_symmetry_multiplicity
_atom_site_calc_flag
_atom_site_refinement_flags
_atom_site_disorder_assembly
_atom_site_disorder_group
Co1 Co 0.68424(8) 0.19286(2) 0.27577(5) 0.0145(2) Uani 1 1 d . . .
Co2 Co 0.85869(8) 0.19115(2) 0.05587(6) 0.0147(2) Uani 1 1 d . . .
Br3 Br 1.28876(8) 0.435918(19) 0.14655(5) 0.03379(19) Uani 1 1 d . . .
O3 O 0.0748(5) 0.19644(12) 0.0515(3) 0.0159(11) Uani 1 1 d . . .
O12 O 0.9360(5) 0.19583(12) 0.1999(3) 0.0138(10) Uani 1 1 d . . .
N5 N 0.8063(6) 0.19342(15) -0.0939(4) 0.0159(13) Uani 1 1 d . . .
O13 O 1.4685(4) 0.19771(13) 0.2792(3) 0.0153(11) Uani 1 1 d . . .
O2 O 0.6128(5) 0.19672(12) 0.1308(3) 0.0151(11) Uani 1 1 d . . .
N6 N 0.7369(5) 0.19525(15) -0.5749(3) 0.0127(12) Uani 1 1 d . . .
O4 O -0.0235(4) 0.14005(12) 0.0522(3) 0.0153(10) Uani 1 1 d . . .
O11 O 0.8666(5) 0.16152(13) 0.3014(3) 0.0208(12) Uani 1 1 d . . .
O1 O 0.6800(5) 0.15897(13) 0.0338(3) 0.0199(11) Uani 1 1 d . . .
N1 N 0.7331(6) 0.25144(15) 0.2733(4) 0.0149(12) Uani 1 1 d . . .
N3 N 0.8136(5) 0.24955(15) 0.0590(3) 0.0145(12) Uani 1 1 d . . .
O6 O 0.4715(5) 0.02469(13) 0.0635(4) 0.0354(14) Uani 1 1 d . . .
N4 N 0.7530(6) 0.45001(16) 0.0567(4) 0.0292(15) Uani 1 1 d . . .
N1S N 1.2947(6) 0.45982(16) 0.5263(4) 0.0292(15) Uani 1 1 d . . .
N2 N 0.7977(6) 0.45197(16) 0.3250(4) 0.0268(14) Uani 1 1 d . . .
N2S N 1.2249(5) 0.49074(16) 0.3973(4) 0.0271(14) Uani 1 1 d . . .
O15 O 1.3225(5) 0.02675(13) 0.3375(3) 0.0325(13) Uani 1 1 d . . .
H15A H 1.3120 0.0034 0.3444 0.049 Uiso 1 1 calc R . .
O14 O 1.5696(4) 0.14147(12) 0.2840(3) 0.0162(10) Uani 1 1 d . . .
O16 O 1.0911(5) 0.02777(13) 0.3197(3) 0.0288(12) Uani 1 1 d . . .
O5 O 0.2411(5) 0.02477(13) 0.0521(4) 0.0399(15) Uani 1 1 d . . .
H5A H 0.2516 0.0011 0.0534 0.060 Uiso 1 1 calc R . .
C1S C 1.3249(8) 0.4502(2) 0.6258(5) 0.047(2) Uani 1 1 d . . .
H1SA H 1.2822 0.4693 0.6559 0.071 Uiso 1 1 calc R . .
H1SB H 1.4270 0.4497 0.6555 0.071 Uiso 1 1 calc R . .
H1SC H 1.2855 0.4251 0.6315 0.071 Uiso 1 1 calc R . .
C2S C 1.2264(7) 0.49108(19) 0.4872(5) 0.0292(17) Uani 1 1 d . . .
H2SA H 1.1864 0.5099 0.5165 0.035 Uiso 1 1 calc R . .
C3S C 1.3407(8) 0.4390(2) 0.4634(5) 0.0318(19) Uani 1 1 d . . .
H3SA H 1.3911 0.4157 0.4748 0.038 Uiso 1 1 calc R . .
C4S C 1.2988(7) 0.4588(2) 0.3813(5) 0.0336(19) Uani 1 1 d . . .
H4SA H 1.3163 0.4522 0.3250 0.040 Uiso 1 1 calc R . .
C5S C 1.1651(8) 0.5212(2) 0.3298(6) 0.045(2) Uani 1 1 d . . .
H5SA H 1.0690 0.5273 0.3315 0.053 Uiso 1 1 calc R . .
H5SB H 1.1581 0.5122 0.2667 0.053 Uiso 1 1 calc R . .
C6S C 1.2541(8) 0.5561(2) 0.3508(6) 0.041(2) Uani 1 1 d . . .
H6SA H 1.2126 0.5757 0.3047 0.062 Uiso 1 1 calc R . .
H6SB H 1.3491 0.5501 0.3488 0.062 Uiso 1 1 calc R . .
H6SC H 1.2591 0.5654 0.4126 0.062 Uiso 1 1 calc R . .
C8 C 0.0831(7) 0.1604(2) 0.0521(4) 0.0172(16) Uani 1 1 d . . .
C9 C 0.3623(8) 0.04146(18) 0.0568(5) 0.0257(16) Uani 1 1 d . . .
C16 C 0.7709(7) 0.37100(19) 0.0525(4) 0.0186(16) Uani 1 1 d . . .
C17 C 0.9535(7) 0.16934(19) 0.2591(4) 0.0153(15) Uani 1 1 d . . .
C18 C 1.4636(7) 0.1618(2) 0.2843(4) 0.0174(16) Uani 1 1 d . . .
C19 C 1.1996(7) 0.04445(19) 0.3239(5) 0.0247(16) Uani 1 1 d . . .
C20 C 0.6743(7) 0.43390(19) 0.3095(5) 0.0296(18) Uani 1 1 d . . .
H20A H 0.5932 0.4487 0.3058 0.035 Uiso 1 1 calc R . .
C21 C 0.7701(7) 0.16177(19) -0.1448(4) 0.0154(15) Uani 1 1 d . . .
H21A H 0.7512 0.1395 -0.1153 0.018 Uiso 1 1 calc R . .
C22 C 0.4631(7) 0.14457(18) 0.0641(4) 0.0131(14) Uani 1 1 d . . .
C23 C 0.9152(7) 0.27206(19) 0.1094(5) 0.0172(16) Uani 1 1 d . . .
H23A H 0.9989 0.2607 0.1482 0.021 Uiso 1 1 calc R . .
C24 C 0.8170(7) 0.22561(18) -0.2313(5) 0.0156(15) Uani 1 1 d . . .
H24A H 0.8334 0.2485 -0.2596 0.019 Uiso 1 1 calc R . .
C25 C 0.7754(7) 0.37262(19) 0.3048(4) 0.0184(16) Uani 1 1 d . . .
C26 C 1.3333(7) 0.14274(18) 0.2911(4) 0.0135(14) Uani 1 1 d . . .
C27 C 0.7735(7) 0.16353(19) -0.5253(4) 0.0164(16) Uani 1 1 d . . .
H27A H 0.7920 0.1415 -0.5559 0.020 Uiso 1 1 calc R . .
C28 C 0.3383(6) 0.16266(18) 0.0619(4) 0.0142(15) Uani 1 1 d . . .
H28A H 0.3349 0.1896 0.0654 0.017 Uiso 1 1 calc R . .
C29 C 0.8514(7) 0.26764(19) 0.3257(4) 0.0162(15) Uani 1 1 d . . .
H29A H 0.9275 0.2514 0.3564 0.019 Uiso 1 1 calc R . .
C30 C 1.0861(7) 0.14635(17) 0.2794(4) 0.0132(14) Uani 1 1 d . . .
C31 C 0.6308(7) 0.27511(18) 0.2270(4) 0.0140(15) Uani 1 1 d . . .
H31A H 0.5471 0.2645 0.1863 0.017 Uiso 1 1 calc R . .
C32 C 0.6725(7) 0.30540(18) 0.0029(4) 0.0150(16) Uani 1 1 d . . .
H32A H 0.5858 0.3158 -0.0342 0.018 Uiso 1 1 calc R . .
C33 C 0.9045(7) 0.31149(18) 0.1077(5) 0.0172(16) Uani 1 1 d . . .
H33A H 0.9810 0.3264 0.1437 0.021 Uiso 1 1 calc R . .
C34 C 0.7289(7) 0.22642(19) -0.4354(5) 0.0193(17) Uani 1 1 d . . .
H34A H 0.7157 0.2491 -0.4050 0.023 Uiso 1 1 calc R . .
C35 C 0.2251(7) 0.10165(18) 0.0520(4) 0.0146(15) Uani 1 1 d . . .
H35A H 0.1438 0.0869 0.0486 0.018 Uiso 1 1 calc R . .
C36 C 0.7617(7) 0.33079(19) 0.2933(5) 0.0166(16) Uani 1 1 d . . .
C37 C 0.6928(8) 0.26624(19) 0.0081(5) 0.0194(16) Uani 1 1 d . . .
H37A H 0.6178 0.2504 -0.0261 0.023 Uiso 1 1 calc R . .
C38 C 0.8709(8) 0.30622(18) 0.3383(5) 0.0190(17) Uani 1 1 d . . .
H38A H 0.9576 0.3160 0.3771 0.023 Uiso 1 1 calc R . .
C39 C 0.7585(7) 0.1598(2) -0.2384(5) 0.0184(16) Uani 1 1 d . . .
H39A H 0.7370 0.1364 -0.2709 0.022 Uiso 1 1 calc R . .
C40 C 1.3297(7) 0.10386(18) 0.3062(5) 0.0175(15) Uani 1 1 d . . .
H40A H 1.4123 0.0892 0.3133 0.021 Uiso 1 1 calc R . .
C41 C 0.7818(7) 0.32933(19) 0.0534(4) 0.0177(16) Uani 1 1 d . . .
C42 C 1.2092(6) 0.16431(19) 0.2762(4) 0.0143(15) Uani 1 1 d . . .
H42A H 1.2095 0.1908 0.2641 0.017 Uiso 1 1 calc R . .
C43 C 0.7862(7) 0.16070(19) -0.4320(5) 0.0166(16) Uani 1 1 d . . .
H43A H 0.8092 0.1371 -0.4007 0.020 Uiso 1 1 calc R . .
C45 C 0.6412(7) 0.31379(19) 0.2354(5) 0.0200(16) Uani 1 1 d . . .
H45A H 0.5649 0.3293 0.2013 0.024 Uiso 1 1 calc R . .
C46 C 1.0865(7) 0.10754(17) 0.2998(4) 0.0144(15) Uani 1 1 d . . .
H46A H 1.0039 0.0959 0.3061 0.017 Uiso 1 1 calc R . .
C47 C 0.4692(7) 0.10577(19) 0.0585(4) 0.0191(15) Uani 1 1 d . . .
H47A H 0.5541 0.0938 0.0572 0.023 Uiso 1 1 calc R . .
C48 C 0.7787(7) 0.19228(18) -0.2835(4) 0.0127(15) Uani 1 1 d . . .
C50 C 0.2179(6) 0.14103(18) 0.0544(4) 0.0118(14) Uani 1 1 d . . .
C51 C 1.2076(7) 0.08598(17) 0.3110(4) 0.0144(15) Uani 1 1 d . . .
C52 C 0.6449(7) 0.38948(18) 0.0475(5) 0.0216(16) Uani 1 1 d . . .
H52A H 0.5622 0.3750 0.0417 0.026 Uiso 1 1 calc R . .
C53 C 0.9040(7) 0.39143(19) 0.3205(5) 0.0270(18) Uani 1 1 d . . .
H53A H 0.9870 0.3774 0.3244 0.032 Uiso 1 1 calc R . .
C56 C 0.7125(7) 0.22697(19) -0.5278(5) 0.0222(17) Uani 1 1 d . . .
H56A H 0.6832 0.2499 -0.5613 0.027 Uiso 1 1 calc R . .
C57 C 0.3503(7) 0.08353(17) 0.0547(5) 0.0151(14) Uani 1 1 d . . .
C58 C 0.8303(7) 0.22449(18) -0.1372(4) 0.0163(16) Uani 1 1 d . . .
H58A H 0.8580 0.2471 -0.1019 0.020 Uiso 1 1 calc R . .
C59 C 0.6582(7) 0.39567(18) 0.2989(4) 0.0220(16) Uani 1 1 d . . .
H59A H 0.5677 0.3846 0.2875 0.026 Uiso 1 1 calc R . .
C62 C 0.8868(7) 0.39361(19) 0.0594(5) 0.0225(17) Uani 1 1 d . . .
H62A H 0.9750 0.3823 0.0630 0.027 Uiso 1 1 calc R . .
C66 C 0.6397(7) 0.4283(2) 0.0509(5) 0.0312(19) Uani 1 1 d . . .
H66A H 0.5535 0.4403 0.0492 0.037 Uiso 1 1 calc R . .
C68 C 0.9100(7) 0.4300(2) 0.3302(5) 0.034(2) Uani 1 1 d . . .
H68A H 0.9990 0.4420 0.3414 0.041 Uiso 1 1 calc R . .
C71 C 0.7649(7) 0.19290(17) -0.3849(5) 0.0134(16) Uani 1 1 d . . .
C7 C 0.5935(7) 0.16819(19) 0.0771(4) 0.0160(15) Uani 1 1 d . . .
C69 C 0.8741(7) 0.43259(19) 0.0608(5) 0.0243(17) Uani 1 1 d . . .
H7A H 0.9547 0.4477 0.0649 0.029 Uiso 1 1 calc R . .

loop_
_atom_site_aniso_label
_atom_site_aniso_U_11
_atom_site_aniso_U_22
_atom_site_aniso_U_33
_atom_site_aniso_U_23
_atom_site_aniso_U_13
_atom_site_aniso_U_12
Co1 0.0131(5) 0.0140(5) 0.0165(5) 0.0007(4) 0.0049(4) 0.0001(4)
Co2 0.0133(5) 0.0141(5) 0.0171(5) -0.0006(4) 0.0053(4) -0.0003(4)
Br3 0.0437(4) 0.0218(4) 0.0322(4) 0.0006(4) 0.0060(4) 0.0008(4)
O3 0.015(3) 0.013(3) 0.019(3) -0.001(2) 0.004(2) 0.001(2)
O12 0.014(3) 0.012(3) 0.015(2) 0.0012(19) 0.003(2) -0.0006(19)
N5 0.009(3) 0.018(4) 0.022(3) 0.003(3) 0.007(3) -0.001(2)
O13 0.013(3) 0.017(3) 0.022(3) 0.000(2) 0.013(2) -0.004(2)
O2 0.016(3) 0.017(3) 0.011(2) -0.0016(19) 0.003(2) -0.005(2)
N6 0.012(3) 0.014(3) 0.009(3) 0.000(2) 0.000(3) -0.002(2)
O4 0.011(2) 0.013(3) 0.023(3) -0.003(2) 0.007(2) -0.0013(19)
O11 0.015(3) 0.024(3) 0.027(3) 0.005(2) 0.012(2) 0.005(2)
O1 0.013(3) 0.028(3) 0.021(3) -0.002(2) 0.009(2) -0.002(2)
N1 0.015(3) 0.016(3) 0.016(3) -0.001(2) 0.008(3) -0.005(2)
N3 0.013(3) 0.019(3) 0.009(3) -0.003(2) 0.001(3) -0.006(2)
O6 0.022(3) 0.016(3) 0.068(4) -0.002(3) 0.015(3) 0.006(2)
N4 0.036(4) 0.011(3) 0.041(4) 0.000(3) 0.013(3) 0.002(3)
N1S 0.036(4) 0.021(4) 0.026(4) -0.004(3) 0.004(3) 0.000(3)
N2 0.027(3) 0.009(3) 0.041(4) 0.000(3) 0.005(3) 0.003(2)
N2S 0.025(3) 0.025(4) 0.030(4) 0.005(3) 0.005(3) 0.004(3)
O15 0.027(3) 0.012(3) 0.059(4) 0.008(2) 0.014(3) 0.003(2)
O14 0.008(2) 0.019(3) 0.021(3) 0.006(2) 0.003(2) 0.000(2)
O16 0.020(3) 0.021(3) 0.046(3) 0.010(2) 0.010(3) -0.004(2)
O5 0.029(3) 0.008(3) 0.086(5) 0.004(3) 0.022(3) -0.002(2)
C1S 0.052(6) 0.056(6) 0.027(5) 0.010(4) 0.002(4) -0.006(4)
C2S 0.026(4) 0.026(4) 0.034(4) 0.001(4) 0.007(4) 0.004(3)
C3S 0.025(4) 0.017(4) 0.048(5) -0.007(4) 0.002(4) 0.001(3)
C4S 0.034(4) 0.037(5) 0.033(5) -0.006(4) 0.015(4) 0.015(4)
C5S 0.032(4) 0.049(6) 0.052(6) 0.028(5) 0.012(4) 0.015(4)
C6S 0.044(5) 0.019(5) 0.066(7) 0.013(4) 0.026(5) 0.000(4)
C8 0.016(4) 0.023(4) 0.013(3) -0.006(3) 0.005(3) -0.003(3)
C9 0.028(4) 0.010(4) 0.036(4) -0.001(3) 0.007(4) -0.004(3)
C16 0.023(4) 0.019(4) 0.013(3) 0.000(3) 0.004(3) 0.000(3)
C17 0.019(4) 0.012(4) 0.012(3) -0.003(3) 0.000(3) 0.005(3)
C18 0.015(4) 0.021(4) 0.009(3) 0.003(3) -0.007(3) -0.001(3)
C19 0.021(4) 0.015(4) 0.036(4) 0.006(3) 0.006(4) 0.004(3)
C20 0.026(4) 0.015(4) 0.048(5) 0.013(4) 0.011(4) 0.005(3)
C21 0.016(4) 0.021(4) 0.010(3) -0.002(3) 0.006(3) -0.001(3)
C22 0.017(4) 0.012(4) 0.012(3) -0.003(3) 0.006(3) -0.004(3)
C23 0.015(4) 0.013(4) 0.019(4) 0.003(3) -0.001(3) 0.001(3)
C24 0.014(4) 0.012(4) 0.021(4) -0.001(3) 0.006(3) -0.003(3)
C25 0.019(4) 0.018(4) 0.019(4) 0.002(3) 0.007(3) 0.005(3)
C26 0.018(4) 0.010(4) 0.013(3) -0.002(3) 0.006(3) 0.001(3)
C27 0.022(4) 0.012(4) 0.019(4) -0.005(3) 0.013(4) -0.001(3)
C28 0.014(4) 0.013(4) 0.014(3) -0.001(3) 0.002(3) 0.005(3)
C29 0.018(4) 0.015(4) 0.013(3) 0.001(3) 0.000(3) 0.002(3)
C30 0.015(4) 0.011(4) 0.015(3) -0.001(3) 0.006(3) -0.001(3)
C31 0.012(4) 0.014(4) 0.016(4) 0.001(3) 0.003(3) -0.002(3)
C32 0.014(4) 0.016(4) 0.015(4) 0.000(3) 0.005(3) 0.006(3)
C33 0.007(3) 0.018(4) 0.025(4) -0.004(3) 0.003(3) 0.002(3)
C34 0.030(4) 0.014(4) 0.020(4) -0.003(3) 0.016(4) -0.003(3)
C35 0.011(3) 0.013(4) 0.021(4) -0.005(3) 0.006(3) -0.003(3)
C36 0.013(4) 0.016(4) 0.024(4) 0.003(3) 0.011(3) -0.006(3)
C37 0.023(4) 0.019(4) 0.017(4) 0.004(3) 0.008(4) -0.004(3)
C38 0.021(4) 0.014(4) 0.022(4) -0.002(3) 0.005(4) -0.007(3)
C39 0.023(4) 0.017(4) 0.016(4) 0.001(3) 0.006(3) 0.001(3)
C40 0.012(3) 0.012(4) 0.028(4) -0.003(3) 0.005(3) -0.002(3)
C41 0.021(4) 0.014(4) 0.019(4) 0.000(3) 0.008(3) -0.003(3)
C42 0.016(4) 0.015(4) 0.013(3) -0.002(3) 0.005(3) 0.002(3)
C43 0.014(4) 0.015(4) 0.024(4) 0.000(3) 0.012(4) 0.004(3)
C45 0.021(4) 0.015(4) 0.025(4) 0.009(3) 0.009(4) 0.011(3)
C46 0.018(4) 0.011(4) 0.018(3) 0.002(3) 0.011(3) -0.003(3)
C47 0.016(4) 0.019(4) 0.022(4) -0.004(3) 0.006(3) -0.002(3)
C48 0.006(4) 0.021(4) 0.011(4) -0.001(3) 0.002(3) -0.001(3)
C50 0.012(3) 0.015(4) 0.007(3) 0.002(3) 0.001(3) 0.005(3)
C51 0.015(3) 0.008(3) 0.023(4) 0.004(3) 0.010(3) -0.001(3)
C52 0.016(4) 0.008(4) 0.037(4) -0.003(3) 0.003(3) -0.004(3)
C53 0.021(4) 0.015(4) 0.049(5) -0.004(4) 0.017(4) -0.001(3)
C56 0.026(4) 0.012(4) 0.029(4) -0.003(3) 0.008(4) -0.004(3)
C57 0.016(3) 0.007(3) 0.023(4) 0.000(3) 0.008(3) -0.001(3)
C58 0.019(4) 0.014(4) 0.016(4) -0.006(3) 0.005(3) -0.006(3)
C59 0.023(4) 0.013(4) 0.025(4) 0.004(3) 0.001(3) -0.009(3)
C62 0.015(4) 0.018(4) 0.037(4) 0.003(3) 0.011(4) 0.005(3)
C66 0.025(4) 0.021(5) 0.049(5) -0.003(4) 0.013(4) -0.003(3)
C68 0.021(4) 0.017(4) 0.063(6) -0.005(4) 0.012(4) -0.006(3)
C71 0.013(4) 0.011(4) 0.019(4) 0.001(3) 0.010(4) -0.004(3)
C7 0.017(4) 0.011(4) 0.013(3) 0.007(3) -0.005(3) 0.005(3)
C69 0.018(4) 0.024(4) 0.033(4) 0.001(4) 0.011(4) 0.001(3)

loop_
_atom_type_symbol
_atom_type_description
_atom_type_scat_dispersion_real
_atom_type_scat_dispersion_imag
_atom_type_scat_source
C C 0.0033 0.0016 'International Tables Vol C Tables 4.2.6.8 and 6.1.1.4'
H H 0.0000 0.0000 'International Tables Vol C Tables 4.2.6.8 and 6.1.1.4'
N N 0.0061 0.0033 'International Tables Vol C Tables 4.2.6.8 and 6.1.1.4'
O O 0.0106 0.0060 'International Tables Vol C Tables 4.2.6.8 and 6.1.1.4'
Co Co 0.3494 0.9721 'International Tables Vol C Tables 4.2.6.8 and 6.1.1.4'
Br Br -0.2901 2.4595 'International Tables Vol C Tables 4.2.6.8 and 6.1.1.4'

loop_
_geom_angle_atom_site_label_1
_geom_angle_atom_site_label_2
_geom_angle_atom_site_label_3
_geom_angle
_geom_angle_site_symmetry_1
_geom_angle_site_symmetry_3
_geom_angle_publ_flag
O11 Co1 O2 103.40(17) . . ?
O11 Co1 N1 109.2(2) . . ?
O2 Co1 N1 85.72(19) . . ?
O11 Co1 O14 89.63(17) . 1_455 ?
O2 Co1 O14 95.56(17) . 1_455 ?
N1 Co1 O14 160.33(17) . 1_455 ?
O11 Co1 N6 84.47(18) . 1_556 ?
O2 Co1 N6 171.88(19) . 1_556 ?
N1 Co1 N6 89.8(2) . 1_556 ?
O14 Co1 N6 86.39(18) 1_455 1_556 ?
O11 Co1 O13 149.38(17) . 1_455 ?
O2 Co1 O13 89.76(16) . 1_455 ?
N1 Co1 O13 99.12(18) . 1_455 ?
O14 Co1 O13 61.31(16) 1_455 1_455 ?
N6 Co1 O13 84.25(18) 1_556 1_455 ?
O11 Co1 C18 119.8(2) . 1_455 ?
O2 Co1 C18 93.31(18) . 1_455 ?
N1 Co1 C18 129.6(2) . 1_455 ?
O14 Co1 C18 30.79(18) 1_455 1_455 ?
N6 Co1 C18 84.3(2) 1_556 1_455 ?
O13 Co1 C18 30.53(18) 1_455 1_455 ?
O1 Co2 O12 103.95(17) . . ?
O1 Co2 N3 111.18(19) . . ?
O12 Co2 N3 85.02(18) . . ?
O1 Co2 O4 89.35(17) . 1_655 ?
O12 Co2 O4 93.53(17) . 1_655 ?
N3 Co2 O4 159.18(17) . 1_655 ?
O1 Co2 N5 85.89(18) . . ?
O12 Co2 N5 170.06(19) . . ?
N3 Co2 N5 90.1(2) . . ?
O4 Co2 N5 87.90(18) 1_655 . ?
O1 Co2 O3 149.14(17) . 1_655 ?
O12 Co2 O3 88.26(16) . 1_655 ?
N3 Co2 O3 97.87(18) . 1_655 ?
O4 Co2 O3 61.32(15) 1_655 1_655 ?
N5 Co2 O3 83.79(18) . 1_655 ?
O1 Co2 C8 119.8(2) . 1_655 ?
O12 Co2 C8 90.49(19) . 1_655 ?
N3 Co2 C8 128.4(2) . 1_655 ?
O4 Co2 C8 30.83(18) 1_655 1_655 ?
N5 Co2 C8 85.7(2) . 1_655 ?
O3 Co2 C8 30.50(18) 1_655 1_655 ?
C8 O3 Co2 88.7(4) . 1_455 ?
C17 O12 Co2 127.5(4) . . ?
C58 N5 C21 117.1(6) . . ?
C58 N5 Co2 121.5(5) . . ?
C21 N5 Co2 120.6(4) . . ?
C18 O13 Co1 88.9(4) . 1_655 ?
C7 O2 Co1 123.9(4) . . ?
C27 N6 C56 116.4(6) . . ?
C27 N6 Co1 119.7(4) . 1_554 ?
C56 N6 Co1 123.0(5) . 1_554 ?
C8 O4 Co2 89.5(4) . 1_455 ?
C17 O11 Co1 119.5(4) . . ?
C7 O1 Co2 117.8(4) . . ?
C29 N1 C31 116.2(6) . . ?
C29 N1 Co1 124.8(5) . . ?
C31 N1 Co1 118.1(4) . . ?
C23 N3 C37 117.5(6) . . ?
C23 N3 Co2 117.6(5) . . ?
C37 N3 Co2 124.7(5) . . ?
C69 N4 C66 118.1(6) . . ?
C2S N1S C3S 111.2(6) . . ?
C2S N1S C1S 123.9(6) . . ?
C3S N1S C1S 124.8(6) . . ?
C20 N2 C68 116.2(6) . . ?
C2S N2S C4S 109.5(6) . . ?
C2S N2S C5S 124.6(6) . . ?
C4S N2S C5S 125.7(6) . . ?
C19 O15 H15A 109.5 . . ?
C18 O14 Co1 89.1(4) . 1_655 ?
C9 O5 H5A 109.5 . . ?
N1S C1S H1SA 109.5 . . ?
N1S C1S H1SB 109.5 . . ?
H1SA C1S H1SB 109.5 . . ?
N1S C1S H1SC 109.5 . . ?
H1SA C1S H1SC 109.5 . . ?
H1SB C1S H1SC 109.5 . . ?
N1S C2S N2S 106.7(6) . . ?
N1S C2S H2SA 126.7 . . ?
N2S C2S H2SA 126.7 . . ?
C4S C3S N1S 106.4(6) . . ?
C4S C3S H3SA 126.8 . . ?
N1S C3S H3SA 126.8 . . ?
C3S C4S N2S 106.3(6) . . ?
C3S C4S H4SA 126.9 . . ?
N2S C4S H4SA 126.9 . . ?
N2S C5S C6S 111.2(7) . . ?
N2S C5S H5SA 109.4 . . ?
C6S C5S H5SA 109.4 . . ?
N2S C5S H5SB 109.4 . . ?
C6S C5S H5SB 109.4 . . ?
H5SA C5S H5SB 108.0 . . ?
C5S C6S H6SA 109.5 . . ?
C5S C6S H6SB 109.5 . . ?
H6SA C6S H6SB 109.5 . . ?
C5S C6S H6SC 109.5 . . ?
H6SA C6S H6SC 109.5 . . ?
H6SB C6S H6SC 109.5 . . ?
O3 C8 O4 120.4(6) . . ?
O3 C8 C50 120.7(6) . . ?
O4 C8 C50 118.9(6) . . ?
O3 C8 Co2 60.8(3) . 1_455 ?
O4 C8 Co2 59.6(3) . 1_455 ?
C50 C8 Co2 177.1(5) . 1_455 ?
O6 C9 O5 124.6(6) . . ?
O6 C9 C57 123.4(6) . . ?
O5 C9 C57 112.0(6) . . ?
C62 C16 C52 117.1(6) . . ?
C62 C16 C41 121.1(6) . . ?
C52 C16 C41 121.8(6) . . ?
O11 C17 O12 123.7(6) . . ?
O11 C17 C30 118.6(6) . . ?
O12 C17 C30 117.7(5) . . ?
O13 C18 O14 120.7(6) . . ?
O13 C18 C26 120.1(6) . . ?
O14 C18 C26 119.1(6) . . ?
O13 C18 Co1 60.6(3) . 1_655 ?
O14 C18 Co1 60.1(3) . 1_655 ?
C26 C18 Co1 178.8(5) . 1_655 ?
O16 C19 O15 123.0(6) . . ?
O16 C19 C51 123.6(6) . . ?
O15 C19 C51 113.4(6) . . ?
N2 C20 C59 124.0(6) . . ?
N2 C20 H20A 118.0 . . ?
C59 C20 H20A 118.0 . . ?
N5 C21 C39 123.6(6) . . ?
N5 C21 H21A 118.2 . . ?
C39 C21 H21A 118.2 . . ?
C47 C22 C28 120.8(6) . . ?
C47 C22 C7 120.3(6) . . ?
C28 C22 C7 118.8(6) . . ?
N3 C23 C33 122.9(7) . . ?
N3 C23 H23A 118.6 . . ?
C33 C23 H23A 118.6 . . ?
C58 C24 C48 118.7(6) . . ?
C58 C24 H24A 120.7 . . ?
C48 C24 H24A 120.7 . . ?
C53 C25 C59 116.1(6) . . ?
C53 C25 C36 122.5(6) . . ?
C59 C25 C36 121.4(6) . . ?
C40 C26 C42 119.4(6) . . ?
C40 C26 C18 121.3(6) . . ?
C42 C26 C18 119.1(6) . . ?
N6 C27 C43 124.1(6) . . ?
N6 C27 H27A 117.9 . . ?
C43 C27 H27A 117.9 . . ?
C22 C28 C50 119.6(6) . . ?
C22 C28 H28A 120.2 . . ?
C50 C28 H28A 120.2 . . ?
N1 C29 C38 124.5(7) . . ?
N1 C29 H29A 117.8 . . ?
C38 C29 H29A 117.8 . . ?
C42 C30 C46 120.4(6) . . ?
C42 C30 C17 118.6(6) . . ?
C46 C30 C17 120.9(6) . . ?
N1 C31 C45 123.1(7) . . ?
N1 C31 H31A 118.4 . . ?
C45 C31 H31A 118.4 . . ?
C37 C32 C41 119.1(6) . . ?
C37 C32 H32A 120.4 . . ?
C41 C32 H32A 120.4 . . ?
C23 C33 C41 120.5(7) . . ?
C23 C33 H33A 119.8 . . ?
C41 C33 H33A 119.8 . . ?
C56 C34 C71 120.6(6) . . ?
C56 C34 H34A 119.7 . . ?
C71 C34 H34A 119.7 . . ?
C50 C35 C57 120.6(6) . . ?
C50 C35 H35A 119.7 . . ?
C57 C35 H35A 119.7 . . ?
C45 C36 C38 116.0(6) . . ?
C45 C36 C25 122.2(6) . . ?
C38 C36 C25 121.8(6) . . ?
N3 C37 C32 123.5(7) . . ?
N3 C37 H37A 118.3 . . ?
C32 C37 H37A 118.3 . . ?
C29 C38 C36 119.1(7) . . ?
C29 C38 H38A 120.4 . . ?
C36 C38 H38A 120.4 . . ?
C48 C39 C21 119.1(6) . . ?
C48 C39 H39A 120.4 . . ?
C21 C39 H39A 120.4 . . ?
C26 C40 C51 121.4(6) . . ?
C26 C40 H40A 119.3 . . ?
C51 C40 H40A 119.3 . . ?
C33 C41 C32 116.5(6) . . ?
C33 C41 C16 120.1(6) . . ?
C32 C41 C16 123.3(6) . . ?
C30 C42 C26 119.3(6) . . ?
C30 C42 H42A 120.4 . . ?
C26 C42 H42A 120.4 . . ?
C27 C43 C71 119.1(6) . . ?
C27 C43 H43A 120.5 . . ?
C71 C43 H43A 120.5 . . ?
C31 C45 C36 120.9(7) . . ?
C31 C45 H45A 119.6 . . ?
C36 C45 H45A 119.6 . . ?
C51 C46 C30 120.1(6) . . ?
C51 C46 H46A 119.9 . . ?
C30 C46 H46A 119.9 . . ?
C22 C47 C57 120.2(6) . . ?
C22 C47 H47A 119.9 . . ?
C57 C47 H47A 119.9 . . ?
C39 C48 C24 118.0(6) . . ?
C39 C48 C71 122.6(6) . . ?
C24 C48 C71 119.4(6) . . ?
C35 C50 C28 119.8(6) . . ?
C35 C50 C8 120.4(6) . . ?
C28 C50 C8 119.8(6) . . ?
C40 C51 C46 119.2(6) . . ?
C40 C51 C19 122.5(6) . . ?
C46 C51 C19 118.3(6) . . ?
C66 C52 C16 120.4(6) . . ?
C66 C52 H52A 119.8 . . ?
C16 C52 H52A 119.8 . . ?
C68 C53 C25 119.8(6) . . ?
C68 C53 H53A 120.1 . . ?
C25 C53 H53A 120.1 . . ?
C34 C56 N6 122.3(7) . . ?
C34 C56 H56A 118.9 . . ?
N6 C56 H56A 118.9 . . ?
C35 C57 C47 118.9(6) . . ?
C35 C57 C9 121.5(6) . . ?
C47 C57 C9 119.5(6) . . ?
N5 C58 C24 123.5(6) . . ?
N5 C58 H58A 118.3 . . ?
C24 C58 H58A 118.3 . . ?
C20 C59 C25 119.9(6) . . ?
C20 C59 H59A 120.0 . . ?
C25 C59 H59A 120.0 . . ?
C69 C62 C16 119.7(6) . . ?
C69 C62 H62A 120.2 . . ?
C16 C62 H62A 120.2 . . ?
N4 C66 C52 122.0(6) . . ?
N4 C66 H66A 119.0 . . ?
C52 C66 H66A 119.0 . . ?
N2 C68 C53 123.9(6) . . ?
N2 C68 H68A 118.1 . . ?
C53 C68 H68A 118.1 . . ?
C43 C71 C34 117.5(6) . . ?
C43 C71 C48 122.3(6) . . ?
C34 C71 C48 120.2(6) . . ?
O2 C7 O1 122.4(6) . . ?
O2 C7 C22 118.5(5) . . ?
O1 C7 C22 119.0(6) . . ?
N4 C69 C62 122.7(6) . . ?
N4 C69 H7A 118.6 . . ?
C62 C69 H7A 118.6 . . ?

loop_
_geom_bond_atom_site_label_1
_geom_bond_atom_site_label_2
_geom_bond_distance
_geom_bond_site_symmetry_2
_geom_bond_publ_flag
Co1 O11 2.060(4) . ?
Co1 O2 2.098(4) . ?
Co1 N1 2.120(5) . ?
Co1 O14 2.162(4) 1_455 ?
Co1 N6 2.163(5) 1_556 ?
Co1 O13 2.173(4) 1_455 ?
Co1 C18 2.494(6) 1_455 ?
Co2 O1 2.050(4) . ?
Co2 O12 2.088(4) . ?
Co2 N3 2.106(5) . ?
Co2 O4 2.157(4) 1_655 ?
Co2 N5 2.170(5) . ?
Co2 O3 2.183(4) 1_655 ?
Co2 C8 2.500(7) 1_655 ?
O3 C8 1.269(8) . ?
O3 Co2 2.183(4) 1_455 ?
O12 C17 1.268(7) . ?
N5 C58 1.333(8) . ?
N5 C21 1.340(8) . ?
O13 C18 1.267(8) . ?
O13 Co1 2.173(4) 1_655 ?
O2 C7 1.269(7) . ?
N6 C27 1.333(8) . ?
N6 C56 1.385(8) . ?
N6 Co1 2.163(5) 1_554 ?
O4 C8 1.281(7) . ?
O4 Co2 2.157(4) 1_455 ?
O11 C17 1.254(7) . ?
O1 C7 1.274(7) . ?
N1 C29 1.333(8) . ?
N1 C31 1.338(8) . ?
N3 C23 1.329(8) . ?
N3 C37 1.351(8) . ?
O6 C9 1.215(8) . ?
N4 C69 1.338(8) . ?
N4 C66 1.343(8) . ?
N1S C2S 1.334(8) . ?
N1S C3S 1.384(8) . ?
N1S C1S 1.484(8) . ?
N2 C20 1.340(8) . ?
N2 C68 1.343(8) . ?
N2S C2S 1.358(8) . ?
N2S C4S 1.403(8) . ?
N2S C5S 1.475(8) . ?
O15 C19 1.333(7) . ?
O15 H15A 0.8400 . ?
O14 C18 1.276(7) . ?
O14 Co1 2.162(4) 1_655 ?
O16 C19 1.214(7) . ?
O5 C9 1.325(7) . ?
O5 H5A 0.8400 . ?
C1S H1SA 0.9800 . ?
C1S H1SB 0.9800 . ?
C1S H1SC 0.9800 . ?
C2S H2SA 0.9500 . ?
C3S C4S 1.376(10) . ?
C3S H3SA 0.9500 . ?
C4S H4SA 0.9500 . ?
C5S C6S 1.492(10) . ?
C5S H5SA 0.9900 . ?
C5S H5SB 0.9900 . ?
C6S H6SA 0.9800 . ?
C6S H6SB 0.9800 . ?
C6S H6SC 0.9800 . ?
C8 C50 1.499(8) . ?
C8 Co2 2.500(7) 1_455 ?
C9 C57 1.484(8) . ?
C16 C62 1.380(8) . ?
C16 C52 1.396(8) . ?
C16 C41 1.469(9) . ?
C17 C30 1.499(9) . ?
C18 C26 1.493(9) . ?
C18 Co1 2.494(6) 1_655 ?
C19 C51 1.479(8) . ?
C20 C59 1.358(9) . ?
C20 H20A 0.9500 . ?
C21 C39 1.389(8) . ?
C21 H21A 0.9500 . ?
C22 C47 1.370(8) . ?
C22 C28 1.388(8) . ?
C22 C7 1.504(9) . ?
C23 C33 1.391(9) . ?
C23 H23A 0.9500 . ?
C24 C58 1.392(8) . ?
C24 C48 1.401(9) . ?
C24 H24A 0.9500 . ?
C25 C53 1.397(9) . ?
C25 C59 1.403(9) . ?
C25 C36 1.483(9) . ?
C26 C40 1.389(8) . ?
C26 C42 1.409(8) . ?
C27 C43 1.383(9) . ?
C27 H27A 0.9500 . ?
C28 C50 1.396(8) . ?
C28 H28A 0.9500 . ?
C29 C38 1.376(8) . ?
C29 H29A 0.9500 . ?
C30 C42 1.394(8) . ?
C30 C46 1.399(8) . ?
C31 C45 1.368(8) . ?
C31 H31A 0.9500 . ?
C32 C37 1.391(8) . ?
C32 C41 1.405(9) . ?
C32 H32A 0.9500 . ?
C33 C41 1.398(9) . ?
C33 H33A 0.9500 . ?
C34 C56 1.360(9) . ?
C34 C71 1.392(9) . ?
C34 H34A 0.9500 . ?
C35 C50 1.388(8) . ?
C35 C57 1.391(8) . ?
C35 H35A 0.9500 . ?
C36 C45 1.389(9) . ?
C36 C38 1.395(9) . ?
C37 H37A 0.9500 . ?
C38 H38A 0.9500 . ?
C39 C48 1.376(9) . ?
C39 H39A 0.9500 . ?
C40 C51 1.391(8) . ?
C40 H40A 0.9500 . ?
C42 H42A 0.9500 . ?
C43 C71 1.390(8) . ?
C43 H43A 0.9500 . ?
C45 H45A 0.9500 . ?
C46 C51 1.392(8) . ?
C46 H46A 0.9500 . ?
C47 C57 1.407(8) . ?
C47 H47A 0.9500 . ?
C48 C71 1.500(6) . ?
C52 C66 1.368(8) . ?
C52 H52A 0.9500 . ?
C53 C68 1.363(9) . ?
C53 H53A 0.9500 . ?
C56 H56A 0.9500 . ?
C58 H58A 0.9500 . ?
C59 H59A 0.9500 . ?
C62 C69 1.378(9) . ?
C62 H62A 0.9500 . ?
C66 H66A 0.9500 . ?
C68 H68A 0.9500 . ?
C69 H7A 0.9500 . ?

loop_
_geom_hbond_atom_site_label_D
_geom_hbond_atom_site_label_H
_geom_hbond_atom_site_label_A
_geom_hbond_distance_DH
_geom_hbond_distance_HA
_geom_hbond_distance_DA
_geom_hbond_angle_DHA
_geom_hbond_site_symmetry_A
O15 H15A N2 0.84 1.83 2.643(7) 162.6 3_545
O5 H5A N4 0.84 1.80 2.632(7) 173.2 3_445

loop_
_geom_torsion_atom_site_label_1
_geom_torsion_atom_site_label_2
_geom_torsion_atom_site_label_3
_geom_torsion_atom_site_label_4
_geom_torsion
_geom_torsion_site_symmetry_1
_geom_torsion_site_symmetry_2
_geom_torsion_site_symmetry_3
_geom_torsion_site_symmetry_4
_geom_torsion_publ_flag
C39 C19 C17 C43 -5.69(6) . . . . ?
C52 C16 C41 C32 35.7(9) . . . . ?
C59 C25 C36 C31 31.4(12) . . . . ?
